data_7221547
loop_
_publ_author_name
'Hagihara, Ryusuke'
'Harada, Naomi'
'Karasawa, Satoru'
'Koga, Noboru'

_publ_section_title
;
 Crystalline transformations of dinaphthyridinylamine derivatives with
 alteration of solid-state emission in response to external stimuli
;
_journal_issue 46
_journal_name_full CrystEngComm
_journal_page_first 8825
_journal_paper_doi 10.1039/C5CE01126D
_journal_volume 17
_journal_year 2015
_chemical_absolute_configuration 'CHOOSE rm ad rmad syn or unk'
_chemical_formula_moiety 'C20 H9 F12 N5 O'
_chemical_formula_sum 'C20 H9 F12 N5 O'
_chemical_formula_weight 563.30
_space_group_crystal_system orthorhombic
_space_group_IT_number 19
_space_group_name_Hall 'P 2ac 2ab'
_space_group_name_H-M_alt 'P 21 21 21'
_symmetry_space_group_name_Hall 'P 2ac 2ab'
_symmetry_space_group_name_H-M 'P 21 21 21'
_atom_sites_solution_hydrogens geom
_atom_sites_solution_primary direct
_atom_sites_solution_secondary difmap
_audit_update_record
;
2015-06-02 deposited with the CCDC.
2015-07-13 downloaded from the CCDC.
;
_cell_angle_alpha 90.0000
_cell_angle_beta 90.0000
_cell_angle_gamma 90.0000
_cell_formula_units_Z 4
_cell_length_a 4.789(4)
_cell_length_b 25.136(19)
_cell_length_c 17.087(13)
_cell_measurement_temperature 90
_cell_volume 2057(3)
_computing_cell_refinement Unknown
_computing_data_collection Unknown
_computing_data_reduction Unknown
_computing_molecular_graphics 'CrystalStructure 4.1'
_computing_publication_material 'CrystalStructure 4.1 (Rigaku, 2014)'
_computing_structure_refinement 'SHELXL97 (Sheldrick, 2008)'
_computing_structure_solution SIR97
_diffrn_ambient_temperature 90
_diffrn_measured_fraction_theta_full 0.992
_diffrn_measured_fraction_theta_max 0.992
_diffrn_measurement_device_type 'Unknown CCD'
_diffrn_measurement_method \w
_diffrn_radiation_type 'Mo K\a'
_diffrn_radiation_wavelength 0.71075
_diffrn_reflns_av_R_equivalents 0.1219
_diffrn_reflns_laue_measured_fraction_full 0.000
_diffrn_reflns_laue_measured_fraction_max 0.000
_diffrn_reflns_limit_h_max 5
_diffrn_reflns_limit_h_min -5
_diffrn_reflns_limit_k_max 31
_diffrn_reflns_limit_k_min -29
_diffrn_reflns_limit_l_max 15
_diffrn_reflns_limit_l_min -21
_diffrn_reflns_number 10080
_diffrn_reflns_point_group_measured_fraction_full 0.000
_diffrn_reflns_point_group_measured_fraction_max 0.000
_diffrn_reflns_theta_full 26.130
_diffrn_reflns_theta_max 26.130
_diffrn_reflns_theta_min 1.620
_diffrn_standards_number 0
_exptl_absorpt_coefficient_mu 0.191
_exptl_absorpt_correction_type none
_exptl_crystal_colour colorless
_exptl_crystal_density_diffrn 1.819
_exptl_crystal_density_method 'not measured'
_exptl_crystal_description plate
_exptl_crystal_F_000 1120.00
_exptl_crystal_size_max 0.500
_exptl_crystal_size_mid 0.100
_exptl_crystal_size_min 0.100
_refine_diff_density_max 0.36
_refine_diff_density_min -0.41
_refine_ls_abs_structure_details 'Flack, H. D. (1983), Acta Cryst. A39, 876-881.  1596 Friedel Pairs'
_refine_ls_abs_structure_Flack 1.9(14)
_refine_ls_extinction_method none
_refine_ls_goodness_of_fit_ref 1.084
_refine_ls_hydrogen_treatment mixed
_refine_ls_number_parameters 375
_refine_ls_number_reflns 3976
_refine_ls_number_restraints 0
_refine_ls_R_factor_all 0.1170
_refine_ls_R_factor_gt 0.0717
_refine_ls_shift/su_max 0.000
_refine_ls_structure_factor_coef Fsqd
_refine_ls_weighting_details 'w = 1/[\s^2^(Fo^2^)+(0.0636P)^2^+0.0000P] where P=(Fo^2^+2Fc^2^)/3'
_refine_ls_weighting_scheme calc
_refine_ls_wR_factor_gt 0.1552
_refine_ls_wR_factor_ref 0.1719
_reflns_number_gt 2680
_reflns_number_total 3976
_reflns_threshold_expression F^2^>2.0\s(F^2^)
_cod_data_source_file c5ce01126d2.cif
_cod_data_source_block 1CIF
_cod_depositor_comments 'Adding full bibliography for 7221547--7221549.cif.'
_cod_database_code 7221547

loop_
_symmetry_equiv_pos_site_id
_space_group_symop_operation_xyz
1 +X,+Y,+Z
2 1/2+X,1/2-Y,-Z
3 -X,1/2+Y,1/2-Z
4 1/2-X,-Y,1/2+Z

loop_
_atom_site_label
_atom_site_type_symbol
_atom_site_fract_x
_atom_site_fract_y
_atom_site_fract_z
_atom_site_U_iso_or_equiv
_atom_site_adp_type
_atom_site_occupancy
_atom_site_site_symmetry_multiplicity
_atom_site_calc_flag
_atom_site_refinement_flags
F1 F 0.6159(8) 0.16926(14) 0.5509(2) 0.0276(9) Uani 1 4 d .
F2 F 1.5219(7) 0.10076(12) 0.77943(19) 0.0250(8) Uani 1 4 d .
F3 F -0.7397(8) 0.54483(14) 0.8784(2) 0.0353(10) Uani 1 4 d .
F4 F 1.0388(8) 0.14185(13) 0.54092(19) 0.0278(9) Uani 1 4 d .
F5 F 0.9505(8) 0.22625(13) 0.53878(19) 0.0282(9) Uani 1 4 d .
F6 F 1.3898(9) 0.13251(15) 0.8891(2) 0.0345(10) Uani 1 4 d .
F7 F -0.6237(8) 0.48758(14) 0.9655(2) 0.0317(9) Uani 1 4 d .
F8 F -0.7343(9) 0.40005(15) 0.5995(2) 0.0419(11) Uani 1 4 d .
F9 F -0.4535(9) 0.46253(17) 0.5719(2) 0.0455(11) Uani 1 4 d .
F11 F -0.8531(9) 0.48016(15) 0.6234(2) 0.0423(11) Uani 1 4 d .
F13 F 1.1619(8) 0.06889(14) 0.8352(3) 0.0404(10) Uani 1 4 d .
F14 F -0.3148(8) 0.54073(13) 0.9179(2) 0.0305(9) Uani 1 4 d .
O39 O 0.5027(10) 0.28016(17) 1.0107(3) 0.0207(10) Uani 1 4 d .
N12 N -0.0023(10) 0.36048(16) 0.7865(3) 0.0141(10) Uani 1 4 d .
N15 N -0.3209(11) 0.40517(17) 0.7119(3) 0.0173(11) Uani 1 4 d .
N20 N 0.9757(10) 0.18651(17) 0.8225(3) 0.0155(10) Uani 1 4 d .
N26 N 0.6464(10) 0.25170(17) 0.8343(3) 0.0180(11) Uani 1 4 d .
N47 N 0.3287(10) 0.31402(18) 0.8602(3) 0.0169(11) Uani 1 4 d .
C16 C 0.1198(12) 0.3518(2) 0.8528(3) 0.0163(13) Uani 1 4 d .
C17 C 0.4572(12) 0.2841(2) 0.8047(3) 0.0146(12) Uani 1 4 d .
C18 C -0.1991(12) 0.3993(2) 0.7833(3) 0.0148(12) Uani 1 4 d .
C19 C 1.1140(12) 0.1531(2) 0.7783(4) 0.0215(14) Uani 1 4 d .
C22 C -0.5104(12) 0.4426(2) 0.7048(3) 0.0169(13) Uani 1 4 d .
C23 C 1.2989(14) 0.1138(2) 0.8216(4) 0.0225(14) Uani 1 4 d .
C24 C -0.5372(13) 0.5107(2) 0.8999(4) 0.0232(14) Uani 1 4 d .
C25 C -0.5929(12) 0.4775(2) 0.7643(3) 0.0178(13) Uani 1 4 d .
C27 C -0.4703(13) 0.4717(2) 0.8358(3) 0.0163(13) Uani 1 4 d .
C28 C -0.6382(14) 0.4468(3) 0.6248(4) 0.0253(15) Uani 1 4 d .
C29 C 0.7900(12) 0.2190(2) 0.7860(3) 0.0181(13) Uani 1 4 d .
C30 C 1.0937(13) 0.1489(2) 0.6961(4) 0.0200(14) Uani 1 4 d .
C31 C 0.0527(13) 0.3799(2) 0.9238(4) 0.0181(14) Uani 1 4 d .
C32 C -0.2692(13) 0.4317(2) 0.8481(4) 0.0221(14) Uani 1 4 d .
C33 C 0.9106(12) 0.1821(2) 0.6597(3) 0.0190(14) Uani 1 4 d .
C34 C -0.1359(13) 0.4192(2) 0.9201(4) 0.0183(13) Uani 1 4 d .
C35 C 0.8784(14) 0.1790(2) 0.5729(4) 0.0232(14) Uani 1 4 d .
C36 C 0.4033(13) 0.2869(2) 0.7233(3) 0.0188(13) Uani 1 4 d .
C37 C 0.7511(12) 0.2189(2) 0.7034(3) 0.0192(13) Uani 1 4 d .
C38 C 0.5515(13) 0.2554(2) 0.6741(4) 0.0208(13) Uani 1 4 d .
H25 H -0.72634 0.50372 0.75537 0.0213 Uiso 1 4 calc R
H40 H -0.166(12) 0.436(2) 0.960(3) 0.008(15) Uiso 1 4 d .
H41 H 0.130(14) 0.372(2) 0.973(3) 0.021(16) Uiso 1 4 d .
H42 H 0.265(15) 0.313(2) 0.704(3) 0.027(17) Uiso 1 4 d .
H43 H 1.190(15) 0.117(2) 0.668(3) 0.034(18) Uiso 1 4 d .
H44 H 0.515(15) 0.257(2) 0.620(4) 0.033(18) Uiso 1 4 d .
H45 H 0.644(15) 0.263(2) 0.997(3) 0.017(17) Uiso 1 4 d .
H46 H 0.45(2) 0.285(3) 1.060(5) 0.06(3) Uiso 1 4 d .
H48 H 0.43(2) 0.306(3) 0.914(5) 0.06(3) Uiso 1 4 d .

loop_
_atom_site_aniso_label
_atom_site_aniso_U_11
_atom_site_aniso_U_22
_atom_site_aniso_U_33
_atom_site_aniso_U_12
_atom_site_aniso_U_13
_atom_site_aniso_U_23
F1 0.015(2) 0.035(2) 0.033(2) 0.0023(16) -0.0046(16) -0.0090(16)
F2 0.014(2) 0.0261(19) 0.0344(19) 0.0073(16) 0.0031(16) 0.0015(15)
F3 0.025(2) 0.036(2) 0.046(2) 0.0167(17) -0.0048(18) -0.0117(17)
F4 0.021(2) 0.031(2) 0.0313(19) 0.0065(17) 0.0009(17) -0.0068(16)
F5 0.027(2) 0.0264(19) 0.0309(19) -0.0022(17) 0.0040(17) 0.0072(14)
F6 0.035(3) 0.034(2) 0.034(2) 0.0213(18) -0.0093(18) -0.0043(16)
F7 0.031(2) 0.031(2) 0.033(2) -0.0054(18) 0.0091(19) -0.0036(16)
F8 0.042(3) 0.047(3) 0.037(2) 0.003(2) -0.013(2) -0.0109(18)
F9 0.031(3) 0.074(3) 0.032(2) 0.005(2) 0.0026(18) 0.018(2)
F11 0.035(3) 0.051(3) 0.041(2) 0.029(2) -0.0089(19) -0.0089(18)
F13 0.019(2) 0.029(2) 0.073(3) -0.0052(18) -0.002(2) 0.0218(19)
F14 0.022(2) 0.0174(19) 0.052(2) -0.0073(17) 0.0021(18) -0.0070(16)
O39 0.014(3) 0.024(2) 0.025(3) 0.006(2) 0.003(2) 0.0002(18)
N12 0.011(3) 0.009(2) 0.021(2) -0.000(2) 0.003(2) 0.0051(19)
N15 0.012(3) 0.016(2) 0.024(3) 0.002(2) 0.000(2) 0.0060(19)
N20 0.007(3) 0.011(2) 0.029(3) -0.000(2) -0.003(2) -0.001(2)
N26 0.011(3) 0.011(2) 0.032(3) 0.002(2) -0.000(2) -0.001(2)
N47 0.008(3) 0.015(2) 0.028(3) 0.002(2) -0.002(2) -0.002(2)
C16 0.013(3) 0.007(3) 0.029(3) -0.006(2) 0.000(3) -0.003(2)
C17 0.011(3) 0.007(3) 0.026(3) -0.005(2) -0.003(2) 0.005(2)
C18 0.006(3) 0.016(3) 0.023(3) -0.003(2) 0.002(2) 0.007(2)
C19 0.006(3) 0.018(3) 0.040(4) -0.003(2) 0.002(3) 0.002(3)
C22 0.006(3) 0.021(3) 0.024(3) -0.003(2) 0.005(2) 0.004(2)
C23 0.016(4) 0.019(3) 0.033(4) -0.002(3) 0.003(3) 0.004(3)
C24 0.013(3) 0.019(3) 0.038(4) 0.003(3) -0.000(3) -0.008(3)
C25 0.012(3) 0.013(3) 0.029(3) 0.001(2) 0.003(2) 0.001(2)
C27 0.015(3) 0.006(3) 0.028(3) -0.003(2) 0.007(3) 0.000(2)
C28 0.014(4) 0.031(4) 0.031(4) 0.013(3) 0.008(3) 0.001(3)
C29 0.007(3) 0.013(3) 0.034(4) -0.003(2) 0.001(3) 0.001(3)
C30 0.011(3) 0.016(3) 0.034(4) -0.003(2) 0.002(3) -0.002(3)
C31 0.015(4) 0.017(3) 0.022(3) -0.001(3) 0.001(3) -0.001(2)
C32 0.017(3) 0.015(3) 0.034(4) -0.008(3) 0.007(3) 0.000(3)
C33 0.008(3) 0.021(3) 0.028(3) -0.005(3) 0.002(2) -0.000(3)
C34 0.012(3) 0.021(3) 0.022(3) 0.001(3) 0.002(3) -0.008(3)
C35 0.011(3) 0.024(4) 0.035(4) -0.002(3) 0.004(3) -0.010(3)
C36 0.011(3) 0.022(3) 0.023(3) -0.002(3) -0.006(3) 0.000(3)
C37 0.012(3) 0.017(3) 0.029(3) -0.000(2) -0.004(3) 0.003(2)
C38 0.013(3) 0.024(3) 0.026(3) -0.003(3) 0.003(3) 0.007(3)

loop_
_atom_type_symbol
_atom_type_description
_atom_type_scat_dispersion_real
_atom_type_scat_dispersion_imag
_atom_type_scat_source
C C 0.0033 0.0016
;
International Tables for Crystallography
(Vol. C, Tables 4.2.6.8 and 6.1.1.4)
;
H H 0.0000 0.0000
;
International Tables for Crystallography
(Vol. C, Table 6.1.1.4)
;
N N 0.0061 0.0033
;
International Tables for Crystallography
(Vol. C, Tables 4.2.6.8 and 6.1.1.4)
;
F F 0.0171 0.0103
;
International Tables for Crystallography
(Vol. C, Tables 4.2.6.8 and 6.1.1.4)
;
O O 0.0106 0.0060
;
International Tables for Crystallography
(Vol. C, Tables 4.2.6.8 and 6.1.1.4)
;

loop_
_geom_angle_atom_site_label_1
_geom_angle_atom_site_label_2
_geom_angle_atom_site_label_3
_geom_angle
_geom_angle_publ_flag
C16 N12 C18 118.0(5) yes
C18 N15 C22 117.2(5) yes
C19 N20 C29 116.9(5) yes
C17 N26 C29 119.4(5) yes
C16 N47 C17 130.1(5) yes
N12 C16 N47 121.4(5) yes
N12 C16 C31 123.7(5) yes
N47 C16 C31 114.9(5) yes
N26 C17 N47 112.7(5) yes
N26 C17 C36 122.2(5) yes
N47 C17 C36 125.1(5) yes
N12 C18 N15 114.3(5) yes
N12 C18 C32 123.2(5) yes
N15 C18 C32 122.6(5) yes
N20 C19 C23 115.6(5) yes
N20 C19 C30 125.9(5) yes
C23 C19 C30 118.4(5) yes
N15 C22 C25 125.3(5) yes
N15 C22 C28 114.6(5) yes
C25 C22 C28 120.1(5) yes
F2 C23 F6 107.2(5) yes
F2 C23 F13 106.4(5) yes
F2 C23 C19 111.4(5) yes
F6 C23 F13 108.3(5) yes
F6 C23 C19 112.7(5) yes
F13 C23 C19 110.5(5) yes
F3 C24 F7 106.5(5) yes
F3 C24 F14 106.0(5) yes
F3 C24 C27 111.7(5) yes
F7 C24 F14 107.5(5) yes
F7 C24 C27 113.2(5) yes
F14 C24 C27 111.4(5) yes
C22 C25 C27 117.5(5) yes
C24 C27 C25 119.3(5) yes
C24 C27 C32 120.1(5) yes
C25 C27 C32 120.4(5) yes
F8 C28 F9 105.8(5) yes
F8 C28 F11 106.4(5) yes
F8 C28 C22 111.9(5) yes
F9 C28 F11 108.5(5) yes
F9 C28 C22 111.7(5) yes
F11 C28 C22 112.1(5) yes
N20 C29 N26 114.7(5) yes
N20 C29 C37 122.7(5) yes
N26 C29 C37 122.6(5) yes
C19 C30 C33 116.9(5) yes
C16 C31 C34 118.1(6) yes
C18 C32 C27 117.1(5) yes
C18 C32 C34 116.4(5) yes
C27 C32 C34 126.5(5) yes
C30 C33 C35 119.2(5) yes
C30 C33 C37 120.6(5) yes
C35 C33 C37 120.2(5) yes
C31 C34 C32 120.4(6) yes
F1 C35 F4 107.5(5) yes
F1 C35 F5 106.1(5) yes
F1 C35 C33 112.7(5) yes
F4 C35 F5 106.9(5) yes
F4 C35 C33 112.7(5) yes
F5 C35 C33 110.6(5) yes
C17 C36 C38 119.0(6) yes
C29 C37 C33 117.0(5) yes
C29 C37 C38 116.0(5) yes
C33 C37 C38 127.0(5) yes
C36 C38 C37 120.8(6) yes
H45 O39 H46 124(7) no
C16 N47 H48 123(4) no
C17 N47 H48 107(4) no
C22 C25 H25 121.266 no
C27 C25 H25 121.276 no
C19 C30 H43 119(3) no
C33 C30 H43 123(3) no
C16 C31 H41 125(4) no
C34 C31 H41 117(4) no
C31 C34 H40 118(4) no
C32 C34 H40 122(4) no
C17 C36 H42 119(3) no
C38 C36 H42 122(3) no
C36 C38 H44 119(4) no
C37 C38 H44 120(4) no

loop_
_geom_bond_atom_site_label_1
_geom_bond_atom_site_label_2
_geom_bond_distance
_geom_bond_publ_flag
F1 C35 1.335(7) yes
F2 C23 1.329(7) yes
F3 C24 1.345(7) yes
F4 C35 1.326(7) yes
F5 C35 1.367(7) yes
F6 C23 1.319(7) yes
F7 C24 1.328(7) yes
F8 C28 1.334(7) yes
F9 C28 1.324(8) yes
F11 C28 1.327(8) yes
F13 C23 1.327(7) yes
F14 C24 1.341(7) yes
N12 C16 1.294(7) yes
N12 C18 1.358(7) yes
N15 C18 1.361(7) yes
N15 C22 1.313(7) yes
N20 C19 1.308(7) yes
N20 C29 1.358(7) yes
N26 C17 1.319(7) yes
N26 C29 1.353(7) yes
N47 C16 1.385(7) yes
N47 C17 1.357(7) yes
C16 C31 1.440(8) yes
C17 C36 1.417(8) yes
C18 C32 1.414(8) yes
C19 C23 1.518(9) yes
C19 C30 1.413(9) yes
C22 C25 1.401(8) yes
C22 C28 1.501(8) yes
C24 C27 1.506(8) yes
C25 C27 1.364(8) yes
C27 C32 1.408(8) yes
C29 C37 1.423(8) yes
C30 C33 1.361(8) yes
C31 C34 1.340(8) yes
C32 C34 1.421(9) yes
C33 C35 1.494(9) yes
C33 C37 1.414(8) yes
C36 C38 1.357(9) yes
C37 C38 1.416(8) yes
O39 H45 0.83(7) no
O39 H46 0.88(9) no
N47 H48 1.05(8) no
C25 H25 0.930 no
C30 H43 1.05(6) no
C31 H41 0.93(6) no
C34 H40 0.81(6) no
C36 H42 0.98(7) no
C38 H44 0.95(7) no

loop_
_geom_contact_atom_site_label_1
_geom_contact_atom_site_label_2
_geom_contact_distance
_geom_contact_publ_flag
_geom_contact_site_symmetry_2
F1 C30 3.414(7) no .
F1 C37 2.961(7) no .
F1 C38 3.035(7) no .
F2 N20 3.468(6) no .
F2 C30 2.774(7) no .
F3 C25 2.676(7) no .
F4 C30 2.670(7) no .
F5 C30 3.388(7) no .
F5 C37 2.976(7) no .
F5 C38 3.087(7) no .
F6 N20 2.659(6) no .
F7 C25 3.450(7) no .
F7 C32 2.979(7) no .
F7 C34 3.002(7) no .
F8 N15 2.761(6) no .
F8 C25 3.490(7) no .
F9 N15 2.864(6) no .
F9 C25 3.375(7) no .
F11 N15 3.512(6) no .
F11 C25 2.711(7) no .
F13 N20 3.096(6) no .
F13 C30 3.130(7) no .
F14 C25 3.345(7) no .
F14 C32 2.998(7) no .
F14 C34 3.174(7) no .
N12 C17 2.937(7) no .
N12 C22 3.483(7) no .
N12 C34 2.793(8) no .
N12 C36 2.891(8) no .
N15 C16 3.472(7) no .
N15 C27 2.791(7) no .
N20 C17 3.504(7) no .
N20 C33 2.800(8) no .
N26 C16 3.577(7) no .
N26 C19 3.474(8) no .
N26 C38 2.776(8) no .
N47 C18 3.565(7) no .
N47 C29 3.492(7) no .
C16 C32 2.740(8) no .
C16 C36 3.067(8) no .
C17 C37 2.768(8) no .
C18 C25 2.744(8) no .
C18 C31 2.731(8) no .
C19 C37 2.720(8) no .
C22 C32 2.722(8) no .
C24 C34 3.018(9) no .
C29 C30 2.753(8) no .
C29 C36 2.738(8) no .
C35 C38 3.021(9) no .
F1 F3 3.405(5) no 3_546
F1 F4 2.854(6) no 1_455
F1 F5 3.500(6) no 1_455
F1 F5 3.142(5) no 2_456
F1 F8 3.186(5) no 2_656
F1 F14 3.578(5) no 3_546
F1 C30 3.560(7) no 1_455
F1 C35 3.560(8) no 1_455
F2 F3 3.216(5) no 3_646
F2 F13 3.308(6) no 1_655
F2 N20 3.148(6) no 1_655
F2 C19 3.126(7) no 1_655
F2 C25 3.205(7) no 3_646
F2 C29 3.238(7) no 1_655
F2 C30 3.315(7) no 1_655
F2 C33 3.439(7) no 1_655
F2 C37 3.423(7) no 1_655
F3 F1 3.405(5) no 3_556
F3 F2 3.216(5) no 3_656
F3 F4 3.146(5) no 3_556
F3 F14 2.838(6) no 1_455
F3 C30 3.367(7) no 3_556
F3 C35 3.536(7) no 3_556
F4 F1 2.854(6) no 1_655
F4 F3 3.146(5) no 3_546
F4 F8 2.928(5) no 2_656
F4 F9 3.256(6) no 2_656
F4 F14 2.950(5) no 3_646
F5 F1 3.500(6) no 1_655
F5 F1 3.142(5) no 2_556
F5 F5 2.986(5) no 2_456
F5 F5 2.986(5) no 2_556
F6 O39 3.345(6) no 2_557
F6 N20 3.318(6) no 1_655
F6 N26 3.371(6) no 1_655
F6 C29 3.390(7) no 1_655
F6 C31 3.306(7) no 2_657
F6 C34 3.512(8) no 2_657
F7 F9 2.997(6) no 4_365
F7 F9 3.539(6) no 4_465
F7 F11 2.820(5) no 4_365
F7 C28 3.381(7) no 4_365
F7 C31 3.200(7) no 1_455
F7 C34 3.095(7) no 1_455
F8 F1 3.186(5) no 2_356
F8 F4 2.928(5) no 2_356
F8 N12 3.584(6) no 1_455
F8 N15 3.405(7) no 1_455
F8 C35 3.593(8) no 2_356
F9 F4 3.256(6) no 2_356
F9 F7 2.997(6) no 4_364
F9 F7 3.539(6) no 4_464
F9 F11 3.039(6) no 1_655
F9 F13 3.408(6) no 3_656
F9 F14 2.929(6) no 4_464
F11 F7 2.820(5) no 4_364
F11 F9 3.039(6) no 1_455
F11 F13 2.768(6) no 3_556
F11 N15 3.295(6) no 1_455
F11 C22 3.568(7) no 1_455
F13 F2 3.308(6) no 1_455
F13 F9 3.408(6) no 3_646
F13 F11 2.768(6) no 3_546
F13 C25 3.525(7) no 3_646
F14 F1 3.578(5) no 3_556
F14 F3 2.838(6) no 1_655
F14 F4 2.950(5) no 3_656
F14 F9 2.929(6) no 4_465
F14 C30 3.508(7) no 3_656
O39 F6 3.345(6) no 2_457
O39 O39 2.858(7) no 2_457
O39 O39 2.858(7) no 2_557
O39 N20 2.974(7) no 2_457
O39 N26 3.174(7) no .
O39 N26 3.251(7) no 2_457
O39 N47 2.835(7) no .
O39 N47 3.593(7) no 2_557
O39 C17 3.528(8) no .
N12 F8 3.584(6) no 1_655
N12 N26 3.313(6) no 1_455
N12 C17 3.238(8) no 1_455
N12 C22 3.429(7) no 1_655
N12 C25 3.555(7) no 1_655
N12 C36 3.562(8) no 1_455
N15 F8 3.405(7) no 1_655
N15 F11 3.295(6) no 1_655
N15 C17 3.593(7) no 1_455
N15 C36 3.259(8) no 1_455
N20 F2 3.148(6) no 1_455
N20 F6 3.318(6) no 1_455
N20 O39 2.974(7) no 2_557
N20 C17 3.380(7) no 1_655
N26 F6 3.371(6) no 1_455
N26 O39 3.174(7) no .
N26 O39 3.251(7) no 2_557
N26 N12 3.313(6) no 1_655
N26 C16 3.402(7) no 1_655
N47 O39 2.835(7) no .
N47 O39 3.593(7) no 2_457
N47 C18 3.381(7) no 1_655
N47 C32 3.535(8) no 1_655
C16 N26 3.402(7) no 1_455
C16 C32 3.549(9) no 1_655
C17 O39 3.528(8) no .
C17 N12 3.238(8) no 1_655
C17 N15 3.593(7) no 1_655
C17 N20 3.380(7) no 1_455
C17 C18 3.351(8) no 1_655
C18 N47 3.381(7) no 1_455
C18 C17 3.351(8) no 1_455
C18 C25 3.521(8) no 1_655
C18 C36 3.558(8) no 1_455
C19 F2 3.126(7) no 1_455
C22 F11 3.568(7) no 1_655
C22 N12 3.429(7) no 1_455
C23 C29 3.589(8) no 1_655
C25 F2 3.205(7) no 3_656
C25 F13 3.525(7) no 3_656
C25 N12 3.555(7) no 1_455
C25 C18 3.521(8) no 1_455
C27 C31 3.578(8) no 1_455
C28 F7 3.381(7) no 4_364
C29 F2 3.238(7) no 1_455
C29 F6 3.390(7) no 1_455
C29 C23 3.589(8) no 1_455
C29 C36 3.563(9) no 1_655
C30 F1 3.560(7) no 1_655
C30 F2 3.315(7) no 1_455
C30 F3 3.367(7) no 3_546
C30 F14 3.508(7) no 3_646
C30 C38 3.481(9) no 1_655
C31 F6 3.306(7) no 2_357
C31 F7 3.200(7) no 1_655
C31 C27 3.578(8) no 1_655
C32 N47 3.535(8) no 1_455
C32 C16 3.549(9) no 1_455
C33 F2 3.439(7) no 1_455
C33 C38 3.588(9) no 1_655
C34 F6 3.512(8) no 2_357
C34 F7 3.095(7) no 1_655
C35 F1 3.560(8) no 1_655
C35 F3 3.536(7) no 3_546
C35 F8 3.593(8) no 2_656
C36 N12 3.562(8) no 1_655
C36 N15 3.259(8) no 1_655
C36 C18 3.558(8) no 1_655
C36 C29 3.563(9) no 1_455
C36 C37 3.577(9) no 1_455
C37 F2 3.423(7) no 1_455
C37 C36 3.577(9) no 1_655
C38 C30 3.481(9) no 1_455
C38 C33 3.588(9) no 1_455
F1 H44 2.55(6) no .
F2 H43 2.51(6) no .
F3 H25 2.3440 no .
F4 H43 2.37(6) no .
F5 H44 2.62(7) no .
F7 H40 2.55(6) no .
F9 H25 3.5504 no .
F11 H25 2.4093 no .
F13 H43 3.10(6) no .
F14 H25 3.5304 no .
F14 H40 2.82(5) no .
N12 H41 3.26(6) no .
N12 H42 2.25(6) no .
N12 H48 3.29(8) no .
N15 H25 3.2342 no .
N20 H43 3.33(6) no .
N26 H42 3.26(6) no .
N26 H48 2.19(8) no .
N47 H41 2.60(6) no .
N47 H42 2.69(6) no .
C16 H40 3.11(5) no .
C16 H42 2.82(6) no .
C17 H44 3.24(7) no .
C18 H40 3.16(6) no .
C18 H42 3.40(7) no .
C23 H43 2.68(6) no .
C24 H25 2.6368 no .
C24 H40 2.78(5) no .
C27 H40 2.73(6) no .
C28 H25 2.6839 no .
C29 H44 3.27(7) no .
C29 H48 3.54(8) no .
C31 H48 2.59(8) no .
C32 H25 3.2536 no .
C32 H41 3.23(6) no .
C33 H44 2.76(6) no .
C35 H43 2.70(6) no .
C35 H44 2.74(6) no .
C36 H48 3.29(8) no .
C37 H42 3.31(7) no .
C37 H43 3.37(7) no .
H40 H41 2.15(8) no .
H41 H48 2.42(10) no .
H42 H44 2.33(9) no .
F1 H43 3.15(7) no 1_455
F2 H25 2.6948 no 3_646
F3 H43 2.93(7) no 3_556
F3 H43 3.29(7) no 3_656
F5 H44 3.14(7) no 1_655
F5 H44 2.76(7) no 2_556
F6 H40 3.11(6) no 2_657
F6 H41 2.63(6) no 2_657
F6 H45 3.47(6) no 2_557
F6 H46 3.08(9) no 2_557
F6 H46 3.51(9) no 2_657
F7 H40 2.90(6) no 1_455
F7 H41 3.13(6) no 1_455
F8 H42 2.83(6) no 1_455
F9 H40 3.24(5) no 4_464
F13 H25 3.0707 no 3_546
F13 H25 3.5196 no 3_646
F13 H40 3.60(6) no 2_657
F14 H43 2.48(6) no 3_656
O39 H41 3.00(6) no .
O39 H45 2.04(7) no 2_457
O39 H45 3.26(7) no 2_557
O39 H46 3.33(9) no 2_457
O39 H46 2.96(9) no 2_557
O39 H48 1.82(8) no .
O39 H48 3.25(8) no 2_557
N15 H42 3.06(7) no 1_455
N20 H45 3.43(6) no 2_557
N20 H46 2.14(9) no 2_557
N26 H45 2.80(6) no .
N26 H46 2.50(9) no 2_557
N47 H45 3.07(6) no .
N47 H45 3.23(6) no 2_457
N47 H46 3.53(9) no .
N47 H46 3.37(8) no 2_457
C17 H45 3.45(6) no .
C18 H25 3.4989 no 1_655
C19 H46 3.27(9) no 2_557
C22 H42 3.44(6) no 1_455
C24 H43 3.35(6) no 3_656
C29 H42 3.56(7) no 1_655
C29 H46 2.75(9) no 2_557
C31 H48 3.52(9) no 1_455
C32 H25 3.5430 no 1_655
C33 H44 3.52(7) no 1_655
C34 H48 3.53(8) no 1_455
C37 H42 3.41(7) no 1_655
H25 F2 2.6948 no 3_656
H25 F13 3.0707 no 3_556
H25 F13 3.5196 no 3_656
H25 C18 3.4989 no 1_455
H25 C32 3.5430 no 1_455
H40 F6 3.11(6) no 2_357
H40 F7 2.90(6) no 1_655
H40 F9 3.24(5) no 4_465
H40 F13 3.60(6) no 2_357
H41 F6 2.63(6) no 2_357
H41 F7 3.13(6) no 1_655
H41 O39 3.00(6) no .
H41 H45 3.44(8) no 2_457
H41 H46 3.07(10) no .
H42 F8 2.83(6) no 1_655
H42 N15 3.06(7) no 1_655
H42 C22 3.44(6) no 1_655
H42 C29 3.56(7) no 1_455
H42 C37 3.41(7) no 1_455
H43 F1 3.15(7) no 1_655
H43 F3 2.93(7) no 3_546
H43 F3 3.29(7) no 3_646
H43 F14 2.48(6) no 3_646
H43 C24 3.35(6) no 3_646
H44 F5 3.14(7) no 1_455
H44 F5 2.76(7) no 2_456
H44 C33 3.52(7) no 1_455
H45 F6 3.47(6) no 2_457
H45 O39 3.26(7) no 2_457
H45 O39 2.04(7) no 2_557
H45 N20 3.43(6) no 2_457
H45 N26 2.80(6) no .
H45 N47 3.07(6) no .
H45 N47 3.23(6) no 2_557
H45 C17 3.45(6) no .
H45 H41 3.44(8) no 2_557
H45 H45 2.48(10) no 2_457
H45 H45 2.48(10) no 2_557
H45 H46 2.14(11) no 2_557
H45 H48 2.07(10) no .
H45 H48 2.68(10) no 2_557
H46 F6 3.51(9) no 2_357
H46 F6 3.08(9) no 2_457
H46 O39 2.96(9) no 2_457
H46 O39 3.33(9) no 2_557
H46 N20 2.14(9) no 2_457
H46 N26 2.50(9) no 2_457
H46 N47 3.53(9) no .
H46 N47 3.37(8) no 2_557
H46 C19 3.27(9) no 2_457
H46 C29 2.75(9) no 2_457
H46 H41 3.07(10) no .
H46 H45 2.14(11) no 2_457
H46 H48 2.55(12) no .
H46 H48 3.42(12) no 2_457
H46 H48 3.27(12) no 2_557
H48 O39 1.82(8) no .
H48 O39 3.25(8) no 2_457
H48 C31 3.52(9) no 1_655
H48 C34 3.53(8) no 1_655
H48 H45 2.07(10) no .
H48 H45 2.68(10) no 2_457
H48 H46 2.55(12) no .
H48 H46 3.27(12) no 2_457
H48 H46 3.42(12) no 2_557

loop_
_geom_hbond_atom_site_label_D
_geom_hbond_atom_site_label_H
_geom_hbond_atom_site_label_A
_geom_hbond_site_symmetry_A
_geom_hbond_distance_DA
_geom_hbond_distance_DH
_geom_hbond_distance_HA
_geom_hbond_angle_DHA
_geom_hbond_publ_flag
O39 H45 O39 2_557 2.858(7) 0.83(7) 2.04(7) 168(6) no
O39 H46 N20 2_457 2.974(7) 0.88(9) 2.14(9) 158(8) no
N47 H48 O39 . 2.835(7) 1.05(8) 1.82(8) 162(7) no

loop_
_geom_torsion_atom_site_label_1
_geom_torsion_atom_site_label_2
_geom_torsion_atom_site_label_3
_geom_torsion_atom_site_label_4
_geom_torsion
_geom_torsion_publ_flag
C16 N12 C18 N15 -178.8(4) no
C16 N12 C18 C32 2.2(8) no
C18 N12 C16 N47 -178.0(4) no
C18 N12 C16 C31 1.9(8) no
C18 N15 C22 C25 1.3(8) no
C18 N15 C22 C28 -179.6(4) no
C22 N15 C18 N12 -179.1(4) no
C22 N15 C18 C32 -0.1(8) no
C19 N20 C29 N26 178.2(4) no
C19 N20 C29 C37 -2.4(7) no
C29 N20 C19 C23 -174.3(4) no
C29 N20 C19 C30 2.0(8) no
C17 N26 C29 N20 -178.8(4) no
C17 N26 C29 C37 1.8(8) no
C29 N26 C17 N47 179.4(4) no
C29 N26 C17 C36 -1.7(8) no
C16 N47 C17 N26 -179.4(5) no
C16 N47 C17 C36 1.7(9) no
C17 N47 C16 N12 6.0(9) no
C17 N47 C16 C31 -173.9(5) no
N12 C16 C31 C34 -3.8(8) no
N47 C16 C31 C34 176.2(4) no
N26 C17 C36 C38 -0.1(8) no
N47 C17 C36 C38 178.6(5) no
N12 C18 C32 C27 177.8(5) no
N12 C18 C32 C34 -4.4(8) no
N15 C18 C32 C27 -1.1(8) no
N15 C18 C32 C34 176.8(5) no
N20 C19 C23 F2 -149.0(5) no
N20 C19 C23 F6 -28.4(7) no
N20 C19 C23 F13 92.9(6) no
N20 C19 C30 C33 -0.9(9) no
C23 C19 C30 C33 175.3(5) no
C30 C19 C23 F2 34.4(7) no
C30 C19 C23 F6 155.0(5) no
C30 C19 C23 F13 -83.7(6) no
N15 C22 C25 C27 -1.2(8) no
N15 C22 C28 F8 52.1(7) no
N15 C22 C28 F9 -66.3(6) no
N15 C22 C28 F11 171.6(5) no
C25 C22 C28 F8 -128.8(5) no
C25 C22 C28 F9 112.8(6) no
C25 C22 C28 F11 -9.3(8) no
C28 C22 C25 C27 179.8(5) no
F3 C24 C27 C25 6.1(7) no
F3 C24 C27 C32 -178.1(4) no
F7 C24 C27 C25 126.4(5) no
F7 C24 C27 C32 -57.8(7) no
F14 C24 C27 C25 -112.3(5) no
F14 C24 C27 C32 63.5(6) no
C22 C25 C27 C24 175.7(4) no
C22 C25 C27 C32 -0.1(8) no
C24 C27 C32 C18 -174.6(5) no
C24 C27 C32 C34 7.8(9) no
C25 C27 C32 C18 1.2(8) no
C25 C27 C32 C34 -176.4(5) no
N20 C29 C37 C33 1.7(8) no
N20 C29 C37 C38 -179.5(4) no
N26 C29 C37 C33 -178.9(4) no
N26 C29 C37 C38 -0.1(8) no
C19 C30 C33 C35 -179.4(5) no
C19 C30 C33 C37 0.2(8) no
C16 C31 C34 C32 1.3(8) no
C18 C32 C34 C31 2.4(8) no
C27 C32 C34 C31 180.0(5) no
C30 C33 C35 F1 122.6(6) no
C30 C33 C35 F4 0.7(8) no
C30 C33 C35 F5 -118.8(6) no
C30 C33 C37 C29 -0.6(8) no
C30 C33 C37 C38 -179.2(5) no
C35 C33 C37 C29 179.0(5) no
C35 C33 C37 C38 0.4(9) no
C37 C33 C35 F1 -56.9(7) no
C37 C33 C35 F4 -178.9(5) no
C37 C33 C35 F5 61.6(7) no
C17 C36 C38 C37 1.9(9) no
C29 C37 C38 C36 -1.8(8) no
C33 C37 C38 C36 176.9(5) no
